data_2220342
loop_
_publ_author_name
'Qin, Jian-Hua'
'Li, Xiao-Dong'
'Wang, Jian-Ge'

_publ_section_title
;
 Di-4-pyridyl sulfide--isophthalic acid (1/1)
;
_journal_coeditor_code SI2125
_journal_issue 12
_journal_name_full 'Acta Crystallographica Section E'
_journal_page_first o2279
_journal_paper_doi 10.1107/S1600536808035496
_journal_volume 64
_journal_year 2008
_chemical_formula_iupac 'C10 H8 N2 S, C8 H6 O4'
_chemical_formula_moiety 'C10 H8 N2 S, C8 H6 O4'
_chemical_formula_sum 'C18 H14 N2 O4 S'
_chemical_formula_weight 354.37
_chemical_name_systematic
;
Di-4-pyridyl sulfide--isophthalic acid (1/1)
;
_space_group_IT_number 2
_symmetry_cell_setting triclinic
_symmetry_space_group_name_Hall '-P 1'
_symmetry_space_group_name_H-M 'P -1'
_atom_sites_solution_hydrogens geom
_atom_sites_solution_primary direct
_atom_sites_solution_secondary difmap
_audit_creation_method SHELXL-97
_cell_angle_alpha 88.808(11)
_cell_angle_beta 79.340(11)
_cell_angle_gamma 79.275(11)
_cell_formula_units_Z 2
_cell_length_a 6.618(6)
_cell_length_b 8.200(7)
_cell_length_c 16.013(13)
_cell_measurement_reflns_used 1298
_cell_measurement_temperature 291(2)
_cell_measurement_theta_max 21.22
_cell_measurement_theta_min 2.86
_cell_volume 839.0(12)
_computing_cell_refinement 'SAINT (Bruker, 1997)'
_computing_data_collection 'SMART (Bruker, 1997)'
_computing_data_reduction 'SAINT (Bruker, 1997)'
_computing_molecular_graphics 'SHELXTL (Sheldrick, 2008)'
_computing_publication_material 'SHELXTL (Sheldrick, 2008)'
_computing_structure_refinement 'SHELXL97 (Sheldrick, 2008)'
_computing_structure_solution 'SHELXS97 (Sheldrick, 2008)'
_diffrn_ambient_temperature 291(2)
_diffrn_measured_fraction_theta_full 0.992
_diffrn_measured_fraction_theta_max 0.992
_diffrn_measurement_device_type 'Bruker SMART CCD area-detector'
_diffrn_measurement_method '\f and \w'
_diffrn_radiation_monochromator graphite
_diffrn_radiation_source 'fine-focus sealed tube'
_diffrn_radiation_type MoK\a
_diffrn_radiation_wavelength 0.71073
_diffrn_reflns_av_R_equivalents 0.0201
_diffrn_reflns_av_sigmaI/netI 0.0317
_diffrn_reflns_limit_h_max 7
_diffrn_reflns_limit_h_min -8
_diffrn_reflns_limit_k_max 9
_diffrn_reflns_limit_k_min -9
_diffrn_reflns_limit_l_max 19
_diffrn_reflns_limit_l_min -19
_diffrn_reflns_number 6280
_diffrn_reflns_theta_full 25.50
_diffrn_reflns_theta_max 25.50
_diffrn_reflns_theta_min 2.53
_diffrn_standards_number 0
_exptl_absorpt_coefficient_mu 0.219
_exptl_absorpt_correction_T_max 0.9768
_exptl_absorpt_correction_T_min 0.9054
_exptl_absorpt_correction_type multi-scan
_exptl_absorpt_process_details '(SADABS; Bruker, 1997)'
_exptl_crystal_colour colorless
_exptl_crystal_density_diffrn 1.403
_exptl_crystal_density_method 'not measured'
_exptl_crystal_description block
_exptl_crystal_F_000 368
_exptl_crystal_size_max 0.47
_exptl_crystal_size_mid 0.30
_exptl_crystal_size_min 0.11
_refine_diff_density_max 1.048
_refine_diff_density_min -0.276
_refine_ls_extinction_method none
_refine_ls_goodness_of_fit_ref 1.080
_refine_ls_hydrogen_treatment constr
_refine_ls_matrix_type full
_refine_ls_number_parameters 228
_refine_ls_number_reflns 3084
_refine_ls_number_restraints 0
_refine_ls_restrained_S_all 1.080
_refine_ls_R_factor_all 0.1162
_refine_ls_R_factor_gt 0.0800
_refine_ls_shift/su_max 0.000
_refine_ls_shift/su_mean 0.000
_refine_ls_structure_factor_coef Fsqd
_refine_ls_weighting_details 'w=1/[\s^2^(Fo^2^)+(0.1354P)^2^+0.4871P] where P=(Fo^2^+2Fc^2^)/3'
_refine_ls_weighting_scheme calc
_refine_ls_wR_factor_gt 0.2341
_refine_ls_wR_factor_ref 0.2689
_reflns_number_gt 1885
_reflns_number_total 3084
_reflns_threshold_expression I>2\s(I)
_cod_data_source_file si2125.cif
_cod_data_source_block I
_cod_depositor_comments
;
The following automatic conversions were performed:
'_symmetry_cell_setting' value 'Triclinic' changed to 'triclinic'
according to '/home/saulius/struct/CIF-dictionaries/cif_core.dic'
dictionary named 'cif_core.dic' version 2.4.1 from 2010-06-29.

Automatic conversion script
Id: cif_fix_enum 1527 2010-12-29 10:47:43Z saulius 

The following automatic conversions were performed:

'_symmetry_cell_setting' value 'Triclinic' changed to 'triclinic'
according to /home/saulius/struct/CIF-dictionaries/cif_core.dic
dictionary named 'cif_core.dic' version 2.4.1 from 2010-06-29.

Automatic conversion script
Id: cif_fix_values 1715 2011-07-08 13:25:40Z adriana 
;
_cod_database_code 2220342
_cod_database_fobs_code 2220342

loop_
_symmetry_equiv_pos_as_xyz
'x, y, z'
'-x, -y, -z'

loop_
_atom_site_type_symbol
_atom_site_label
_atom_site_fract_x
_atom_site_fract_y
_atom_site_fract_z
_atom_site_U_iso_or_equiv
_atom_site_adp_type
_atom_site_calc_flag
_atom_site_refinement_flags
_atom_site_occupancy
S S1 0.2928(2) 0.9132(2) 0.77591(8) 0.1000(6) Uani d . 1
O O1 0.9948(5) 0.7101(5) 0.0723(2) 0.0868(10) Uani d . 1
H H1D 0.9203 0.7396 0.0371 0.130 Uiso calc R 1
O O2 0.7255(6) 0.5957(5) 0.1306(2) 0.0993(12) Uani d . 1
O O3 0.7222(6) 0.3409(5) 0.4098(2) 0.0958(12) Uani d . 1
H H3D 0.6703 0.3073 0.4560 0.144 Uiso calc R 1
O O4 1.0069(6) 0.2941(6) 0.4653(2) 0.1133(14) Uani d . 1
N N1 0.5677(7) 1.1790(5) 0.5430(2) 0.0733(10) Uani d . 1
N N2 0.7476(6) 0.8077(5) 0.9602(2) 0.0777(11) Uani d . 1
C C1 0.8967(7) 0.6270(6) 0.1321(3) 0.0716(12) Uani d . 1
C C2 1.0110(6) 0.5765(5) 0.2024(3) 0.0636(10) Uani d . 1
C C3 1.2038(7) 0.6166(6) 0.2056(3) 0.0724(12) Uani d . 1
H H3 1.2694 0.6727 0.1605 0.087 Uiso calc R 1
C C4 1.2987(7) 0.5754(6) 0.2735(3) 0.0833(14) Uani d . 1
H H4 1.4264 0.6058 0.2751 0.100 Uiso calc R 1
C C5 1.2062(7) 0.4887(6) 0.3400(3) 0.0772(12) Uani d . 1
H H5 1.2721 0.4597 0.3861 0.093 Uiso calc R 1
C C6 1.0141(6) 0.4447(5) 0.3378(3) 0.0639(10) Uani d . 1
C C7 0.9189(6) 0.4878(5) 0.2695(2) 0.0637(10) Uani d . 1
H H7 0.7912 0.4574 0.2677 0.076 Uiso calc R 1
C C8 0.9164(7) 0.3505(6) 0.4099(3) 0.0734(12) Uani d . 1
C C9 0.6939(8) 1.0749(6) 0.5857(3) 0.0761(13) Uani d . 1
H H9 0.8376 1.0583 0.5661 0.091 Uiso calc R 1
C C10 0.6199(8) 0.9931(6) 0.6562(3) 0.0750(12) Uani d . 1
H H10 0.7120 0.9208 0.6834 0.090 Uiso calc R 1
C C11 0.4099(7) 1.0177(6) 0.6868(3) 0.0691(11) Uani d . 1
C C12 0.2817(8) 1.1212(6) 0.6439(3) 0.0782(13) Uani d . 1
H H12 0.1377 1.1399 0.6631 0.094 Uiso calc R 1
C C13 0.3637(8) 1.1986(6) 0.5722(3) 0.0795(13) Uani d . 1
H H13 0.2728 1.2673 0.5429 0.095 Uiso calc R 1
C C14 0.6067(8) 0.9811(6) 0.8561(3) 0.0833(14) Uani d . 1
H H14 0.6056 1.0787 0.8254 0.100 Uiso calc R 1
C C15 0.7391(8) 0.9425(6) 0.9127(3) 0.0842(15) Uani d . 1
H H15 0.8286 1.0150 0.9182 0.101 Uiso calc R 1
C C16 0.6162(10) 0.7091(7) 0.9505(3) 0.0917(16) Uani d . 1
H H16 0.6169 0.6143 0.9834 0.110 Uiso calc R 1
C C17 0.4795(8) 0.7377(6) 0.8952(3) 0.0855(15) Uani d . 1
H H17 0.3896 0.6644 0.8916 0.103 Uiso calc R 1
C C18 0.4760(7) 0.8763(6) 0.8449(3) 0.0716(12) Uani d . 1

loop_
_atom_site_aniso_label
_atom_site_aniso_U_11
_atom_site_aniso_U_22
_atom_site_aniso_U_33
_atom_site_aniso_U_12
_atom_site_aniso_U_13
_atom_site_aniso_U_23
S1 0.0992(10) 0.1442(14) 0.0722(9) -0.0626(10) -0.0181(7) 0.0271(8)
O1 0.091(2) 0.117(3) 0.0667(19) -0.058(2) -0.0187(16) 0.0361(18)
O2 0.097(2) 0.150(3) 0.076(2) -0.074(2) -0.0345(18) 0.054(2)
O3 0.093(2) 0.138(3) 0.074(2) -0.057(2) -0.0301(18) 0.053(2)
O4 0.085(2) 0.152(4) 0.103(3) -0.016(2) -0.032(2) 0.068(3)
N1 0.095(3) 0.077(2) 0.0527(19) -0.028(2) -0.0184(19) 0.0174(17)
N2 0.099(3) 0.088(3) 0.056(2) -0.045(2) -0.0143(19) 0.0178(19)
C1 0.074(3) 0.094(3) 0.056(2) -0.043(2) -0.010(2) 0.018(2)
C2 0.062(2) 0.071(3) 0.059(2) -0.021(2) -0.0061(19) 0.0076(19)
C3 0.069(3) 0.084(3) 0.070(3) -0.035(2) -0.007(2) 0.011(2)
C4 0.063(3) 0.100(4) 0.092(3) -0.031(3) -0.013(2) 0.011(3)
C5 0.069(3) 0.089(3) 0.074(3) -0.010(2) -0.020(2) 0.010(2)
C6 0.061(2) 0.067(3) 0.063(2) -0.0106(19) -0.0114(19) 0.010(2)
C7 0.061(2) 0.073(3) 0.060(2) -0.023(2) -0.0099(19) 0.012(2)
C8 0.072(3) 0.082(3) 0.063(3) -0.008(2) -0.012(2) 0.017(2)
C9 0.076(3) 0.091(3) 0.058(2) -0.016(2) -0.005(2) 0.016(2)
C10 0.082(3) 0.080(3) 0.057(2) -0.007(2) -0.008(2) 0.019(2)
C11 0.079(3) 0.076(3) 0.058(2) -0.025(2) -0.014(2) 0.003(2)
C12 0.071(3) 0.092(3) 0.072(3) -0.019(2) -0.010(2) -0.001(2)
C13 0.084(3) 0.084(3) 0.077(3) -0.017(3) -0.033(3) 0.012(3)
C14 0.107(4) 0.085(3) 0.072(3) -0.043(3) -0.027(3) 0.024(2)
C15 0.108(4) 0.096(3) 0.063(3) -0.056(3) -0.017(3) 0.021(2)
C16 0.136(5) 0.087(3) 0.068(3) -0.058(3) -0.024(3) 0.022(2)
C17 0.111(4) 0.093(3) 0.068(3) -0.059(3) -0.019(3) 0.008(3)
C18 0.083(3) 0.086(3) 0.049(2) -0.033(2) -0.002(2) 0.005(2)

loop_
_atom_type_symbol
_atom_type_description
_atom_type_scat_dispersion_real
_atom_type_scat_dispersion_imag
_atom_type_scat_source
C C 0.0033 0.0016 'International Tables Vol C Tables 4.2.6.8 and 6.1.1.4'
H H 0.0000 0.0000 'International Tables Vol C Tables 4.2.6.8 and 6.1.1.4'
N N 0.0061 0.0033 'International Tables Vol C Tables 4.2.6.8 and 6.1.1.4'
O O 0.0106 0.0060 'International Tables Vol C Tables 4.2.6.8 and 6.1.1.4'
S S 0.1246 0.1234 'International Tables Vol C Tables 4.2.6.8 and 6.1.1.4'

loop_
_geom_angle_atom_site_label_1
_geom_angle_atom_site_label_2
_geom_angle_atom_site_label_3
_geom_angle
C18 S1 C11 106.3(2)
C1 O1 H1D 109.5
C8 O3 H3D 109.5
C13 N1 C9 117.0(4)
C16 N2 C15 115.8(4)
O2 C1 O1 122.8(4)
O2 C1 C2 122.8(4)
O1 C1 C2 114.3(4)
C3 C2 C7 118.4(4)
C3 C2 C1 122.9(4)
C7 C2 C1 118.7(4)
C4 C3 C2 121.1(4)
C4 C3 H3 119.5
C2 C3 H3 119.5
C3 C4 C5 120.3(4)
C3 C4 H4 119.9
C5 C4 H4 119.9
C4 C5 C6 119.8(4)
C4 C5 H5 120.1
C6 C5 H5 120.1
C7 C6 C5 119.6(4)
C7 C6 C8 121.2(4)
C5 C6 C8 119.2(4)
C6 C7 C2 120.9(4)
C6 C7 H7 119.6
C2 C7 H7 119.6
O4 C8 O3 122.8(4)
O4 C8 C6 122.5(4)
O3 C8 C6 114.7(4)
N1 C9 C10 122.8(4)
N1 C9 H9 118.6
C10 C9 H9 118.6
C9 C10 C11 119.6(4)
C9 C10 H10 120.2
C11 C10 H10 120.2
C12 C11 C10 118.0(4)
C12 C11 S1 117.9(4)
C10 C11 S1 124.0(4)
C11 C12 C13 120.2(4)
C11 C12 H12 119.9
C13 C12 H12 119.9
N1 C13 C12 122.4(4)
N1 C13 H13 118.8
C12 C13 H13 118.8
C18 C14 C15 119.8(4)
C18 C14 H14 120.1
C15 C14 H14 120.1
N2 C15 C14 123.9(4)
N2 C15 H15 118.1
C14 C15 H15 118.1
N2 C16 C17 124.2(4)
N2 C16 H16 117.9
C17 C16 H16 117.9
C16 C17 C18 119.3(4)
C16 C17 H17 120.3
C18 C17 H17 120.3
C14 C18 C17 116.9(4)
C14 C18 S1 124.6(4)
C17 C18 S1 118.4(4)

loop_
_geom_bond_atom_site_label_1
_geom_bond_atom_site_label_2
_geom_bond_distance
S1 C18 1.767(5)
S1 C11 1.776(5)
O1 C1 1.308(5)
O1 H1D 0.8200
O2 C1 1.212(5)
O3 C8 1.302(6)
O3 H3D 0.8200
O4 C8 1.198(5)
N1 C13 1.325(6)
N1 C9 1.347(6)
N2 C16 1.323(6)
N2 C15 1.327(6)
C1 C2 1.480(6)
C2 C3 1.385(6)
C2 C7 1.394(5)
C3 C4 1.360(6)
C3 H3 0.9300
C4 C5 1.380(6)
C4 H4 0.9300
C5 C6 1.391(6)
C5 H5 0.9300
C6 C7 1.369(6)
C6 C8 1.490(6)
C7 H7 0.9300
C9 C10 1.361(6)
C9 H9 0.9300
C10 C11 1.364(6)
C10 H10 0.9300
C11 C12 1.356(6)
C12 C13 1.373(7)
C12 H12 0.9300
C13 H13 0.9300
C14 C18 1.364(6)
C14 C15 1.367(7)
C14 H14 0.9300
C15 H15 0.9300
C16 C17 1.366(7)
C16 H16 0.9300
C17 C18 1.379(6)
C17 H17 0.9300

loop_
_geom_hbond_atom_site_label_D
_geom_hbond_atom_site_label_H
_geom_hbond_atom_site_label_A
_geom_hbond_site_symmetry_A
_geom_hbond_distance_DH
_geom_hbond_distance_HA
_geom_hbond_distance_DA
_geom_hbond_angle_DHA
_geom_hbond_publ_flag
C17 H17 O2 2_666 0.93 2.45 3.334(6) 159.4 y
C16 H16 O2 1_556 0.93 2.58 3.180(6) 122.6 y
C13 H13 O4 1_465 0.93 2.31 3.141(6) 148.3 y
C12 H12 Cg1 2_676 0.93 2.98 3.570(6) 123 y
O3 H3D N1 1_545 0.82 1.83 2.634(5) 164.4 y
O1 H1D N2 1_554 0.82 1.84 2.662(5) 178.6 y

loop_
_geom_torsion_atom_site_label_1
_geom_torsion_atom_site_label_2
_geom_torsion_atom_site_label_3
_geom_torsion_atom_site_label_4
_geom_torsion
O2 C1 C2 C3 -178.0(5)
O1 C1 C2 C3 1.2(7)
O2 C1 C2 C7 0.6(7)
O1 C1 C2 C7 179.8(4)
C7 C2 C3 C4 -2.1(7)
C1 C2 C3 C4 176.5(4)
C2 C3 C4 C5 1.6(8)
C3 C4 C5 C6 -0.6(8)
C4 C5 C6 C7 0.1(7)
C4 C5 C6 C8 179.8(4)
C5 C6 C7 C2 -0.6(7)
C8 C6 C7 C2 179.7(4)
C3 C2 C7 C6 1.6(6)
C1 C2 C7 C6 -177.0(4)
C7 C6 C8 O4 170.8(5)
C5 C6 C8 O4 -8.8(7)
C7 C6 C8 O3 -12.1(6)
C5 C6 C8 O3 168.3(4)
C13 N1 C9 C10 -0.7(7)
N1 C9 C10 C11 -1.0(8)
C9 C10 C11 C12 1.5(7)
C9 C10 C11 S1 177.7(4)
C18 S1 C11 C12 -152.0(4)
C18 S1 C11 C10 31.8(5)
C10 C11 C12 C13 -0.4(7)
S1 C11 C12 C13 -176.8(4)
C9 N1 C13 C12 1.9(7)
C11 C12 C13 N1 -1.4(8)
C16 N2 C15 C14 -0.5(8)
C18 C14 C15 N2 -1.3(8)
C15 N2 C16 C17 0.9(8)
N2 C16 C17 C18 0.7(9)
C15 C14 C18 C17 2.7(8)
C15 C14 C18 S1 178.4(4)
C16 C17 C18 C14 -2.4(8)
C16 C17 C18 S1 -178.4(4)
C11 S1 C18 C14 34.9(5)
C11 S1 C18 C17 -149.5(4)

loop_
_cod_related_entry_id
_cod_related_entry_database
_cod_related_entry_code
1 ChemSpider 30655672
